data_7227334
loop_
_publ_author_name
'Dra\<c\'insk\'y, Martin'
'Storch, Jan'
'C\'irkva, Vladim\'ir'
'C\'isa\<rov\'a, Ivana'
'S\'ykora, Jan'

_publ_section_title
;
 Internal dynamics in helical molecules studied by X-ray diffraction, NMR
 spectroscopy and DFT calculations.
;
_journal_issue 4
_journal_name_full 'Physical chemistry chemical physics : PCCP'
_journal_page_first 2900
_journal_page_last 2907
_journal_paper_doi 10.1039/c6cp07552e
_journal_volume 19
_journal_year 2017
_chemical_formula_moiety 'C32 H16 F6'
_chemical_formula_sum 'C32 H16 F6'
_chemical_formula_weight 514.47
_chemical_name_systematic '[6]helicene - PhF6 complex'
_space_group_IT_number 15
_symmetry_cell_setting monoclinic
_symmetry_space_group_name_Hall '-C 2yc'
_symmetry_space_group_name_H-M 'C 1 2/c 1'
_atom_sites_solution_hydrogens difmap
_atom_sites_solution_primary direct
_audit_update_record
;
2016-11-03 deposited with the CCDC.
2017-01-03 downloaded from the CCDC.
;
_cell_angle_alpha 90
_cell_angle_beta 98.529(2)
_cell_angle_gamma 90
_cell_formula_units_Z 4
_cell_length_a 7.4459(4)
_cell_length_b 17.9293(9)
_cell_length_c 17.1981(10)
_cell_measurement_reflns_used 11053
_cell_measurement_temperature 150
_cell_measurement_theta_max 28
_cell_measurement_theta_min 1
_cell_volume 2270.6(2)
_computing_cell_refinement 'DENZO/SCALEPACK (Otwinowski & Minor, 1997)'
_computing_data_collection 'COLLECT (Nonius, 2001).'
_computing_data_reduction 'CrysAlis, (Oxford Diffraction, 2002)'
_computing_molecular_graphics 'CAMERON (Watkin et al., 1996)'
_computing_publication_material 'CRYSTALS (Betteridge et al., 2003)'
_computing_structure_refinement 'CRYSTALS (Betteridge et al., 2003)'
_computing_structure_solution 'SHELXS 86 (Sheldrick, 1986)'
_diffrn_ambient_temperature 150
_diffrn_measured_fraction_theta_full 1.000
_diffrn_measured_fraction_theta_max 1.000
_diffrn_measurement_device Area
_diffrn_measurement_device_type 'Nonius KappaCCD'
_diffrn_measurement_method '\f scans'
_diffrn_radiation_monochromator graphite
_diffrn_radiation_type 'Mo K\a'
_diffrn_radiation_wavelength 0.71073
_diffrn_reflns_av_R_equivalents 0.019
_diffrn_reflns_limit_h_max 9
_diffrn_reflns_limit_h_min -9
_diffrn_reflns_limit_k_max 23
_diffrn_reflns_limit_k_min -23
_diffrn_reflns_limit_l_max 22
_diffrn_reflns_limit_l_min -21
_diffrn_reflns_number 11053
_diffrn_reflns_theta_full 27.518
_diffrn_reflns_theta_max 27.518
_diffrn_reflns_theta_min 2.272
_diffrn_standards_number 0
_exptl_absorpt_coefficient_mu 0.121
_exptl_absorpt_correction_T_max 0.98
_exptl_absorpt_correction_T_min 0.93
_exptl_absorpt_correction_type multi-scan
_exptl_absorpt_process_details 'DENZO/SCALEPACK (Otwinowski & Minor, 1997)'
_exptl_crystal_colour colourless
_exptl_crystal_density_diffrn 1.505
_exptl_crystal_density_method 'not measured'
_exptl_crystal_description prism
_exptl_crystal_F_000 1048
_exptl_crystal_recrystallization_method 'Re-crystallisation from solvent: CHCl3'
_exptl_crystal_size_max 0.610
_exptl_crystal_size_mid 0.400
_exptl_crystal_size_min 0.200
_refine_diff_density_max 0.32
_refine_diff_density_min -0.21
_refine_ls_extinction_method None
_refine_ls_goodness_of_fit_ref 1.0302
_refine_ls_hydrogen_treatment mixed
_refine_ls_matrix_type full
_refine_ls_number_parameters 205
_refine_ls_number_reflns 2301
_refine_ls_number_restraints 0
_refine_ls_R_factor_all 0.0474
_refine_ls_R_factor_gt 0.0404
_refine_ls_shift/su_max 0.0004019
_refine_ls_shift/su_mean 0.0000347
_refine_ls_structure_factor_coef Fsqd
_refine_ls_weighting_details
;
 Method, part 1, Chebychev polynomial, (Watkin, 1994, Prince, 1982) 
 [weight] = 1.0/[A~0~*T~0~(x)+A~1~*T~1~(x) ... +A~n-1~]*T~n-1~(x)] 
 where A~i~ are the Chebychev coefficients listed below and x= Fcalc/Fmax 
 Method = Robust Weighting (Prince, 1982) 
 W = [weight] * [1-(deltaF/6*sigmaF)^2^]^2^ 
 A~i~ are: 
 2.58 3.44 0.953 
;
_refine_ls_weighting_scheme calc
_refine_ls_wR_factor_all 0.0943
_refine_ls_wR_factor_gt 0.0926
_refine_ls_wR_factor_ref 0.0926
_reflns_limit_h_max 9
_reflns_limit_h_min -9
_reflns_limit_k_max 23
_reflns_limit_k_min 0
_reflns_limit_l_max 22
_reflns_limit_l_min 0
_reflns_number_gt 2301
_reflns_number_total 2631
_reflns_threshold_expression I>2.0\s(I)
_oxford_diffrn_Wilson_B_factor 2.21
_oxford_diffrn_Wilson_scale 119.00
_oxford_refine_ls_r_factor_ref 0.0404
_oxford_refine_ls_scale 0.09736(4)
_oxford_reflns_number_all 2623
_oxford_reflns_threshold_expression_ref I>2.0\s(I)
_cod_data_source_file c6cp07552e2.cif
_cod_data_source_block 1
_cod_depositor_comments 'Adding full bibliography for 7227334--7227338.cif.'
_cod_original_sg_symbol_H-M 'C 1 2/c 1 '
_cod_database_code 7227334

loop_
_symmetry_equiv_pos_as_xyz
x,y,z
-x,-y,-z
x+1/2,y+1/2,z
-x+1/2,-y+1/2,-z
-x,y,-z+1/2
x,-y,z+1/2
-x+1/2,y+1/2,-z+1/2
x+1/2,-y+1/2,z+1/2

loop_
_atom_site_label
_atom_site_type_symbol
_atom_site_fract_x
_atom_site_fract_y
_atom_site_fract_z
_atom_site_U_iso_or_equiv
_atom_site_occupancy
_atom_site_adp_type
_atom_site_refinement_flags_posn
_atom_site_refinement_flags_adp
F1 F 0.04496(12) 0.35472(4) 0.54370(5) 0.0353 1.0000 Uani . .
F2 F 0.31532(11) 0.42868(5) 0.48632(5) 0.0386 1.0000 Uani . .
F3 F 0.26889(11) 0.57286(5) 0.44040(5) 0.0378 1.0000 Uani . .
C1 C 0.08441(15) 0.33279(7) 0.33849(6) 0.0207 1.0000 Uani . .
C2 C 0.11211(19) 0.26369(7) 0.37289(7) 0.0274 1.0000 Uani . .
C3 C -0.0313(2) 0.22540(8) 0.39996(8) 0.0332 1.0000 Uani . .
C4 C -0.19723(19) 0.25939(8) 0.39622(8) 0.0310 1.0000 Uani . .
C5 C -0.22711(16) 0.33181(7) 0.36447(7) 0.0235 1.0000 Uani . .
C6 C -0.39234(17) 0.37142(8) 0.37048(7) 0.0292 1.0000 Uani . .
C7 C -0.40890(17) 0.44399(8) 0.35061(7) 0.0293 1.0000 Uani . .
C8 C -0.27180(16) 0.48187(7) 0.31539(6) 0.0240 1.0000 Uani . .
C9 C -0.2843(2) 0.56037(8) 0.30213(7) 0.0313 1.0000 Uani . .
C10 C -0.1474(2) 0.59754(8) 0.27558(7) 0.0323 1.0000 Uani . .
C11 C 0.0000 0.55819(10) 0.2500 0.0257 1.0000 Uani S T
C12 C 0.0000 0.47889(9) 0.2500 0.0196 1.0000 Uani S T
C13 C -0.12052(15) 0.44189(7) 0.29654(6) 0.0190 1.0000 Uani . .
C14 C -0.08699(15) 0.36816(6) 0.33079(6) 0.0186 1.0000 Uani . .
C15 C 0.02259(17) 0.42628(7) 0.52250(7) 0.0238 1.0000 Uani . .
C16 C 0.15980(16) 0.46358(7) 0.49253(7) 0.0244 1.0000 Uani . .
C17 C 0.13623(16) 0.53735(7) 0.46968(7) 0.0240 1.0000 Uani . .
H11 H 0.189(2) 0.3578(8) 0.3228(9) 0.027(4) 1.0000 Uiso . .
H21 H 0.231(2) 0.2418(9) 0.3797(10) 0.033(4) 1.0000 Uiso . .
H31 H -0.008(2) 0.1763(10) 0.4218(10) 0.036(4) 1.0000 Uiso . .
H41 H -0.298(2) 0.2355(10) 0.4165(11) 0.040(5) 1.0000 Uiso . .
H61 H -0.484(3) 0.3450(11) 0.3950(12) 0.049(5) 1.0000 Uiso . .
H71 H -0.512(3) 0.4717(12) 0.3591(11) 0.048(5) 1.0000 Uiso . .
H91 H -0.386(2) 0.5872(10) 0.3164(10) 0.040(5) 1.0000 Uiso . .
H101 H -0.149(2) 0.6517(11) 0.2731(10) 0.039(5) 1.0000 Uiso . .

loop_
_atom_site_aniso_label
_atom_site_aniso_U_11
_atom_site_aniso_U_22
_atom_site_aniso_U_33
_atom_site_aniso_U_23
_atom_site_aniso_U_13
_atom_site_aniso_U_12
F1 0.0460(5) 0.0219(4) 0.0363(4) 0.0047(3) 0.0005(3) -0.0016(3)
F2 0.0266(4) 0.0442(5) 0.0461(5) -0.0028(4) 0.0089(3) 0.0089(4)
F3 0.0323(4) 0.0449(5) 0.0385(4) 0.0046(4) 0.0130(3) -0.0150(4)
C1 0.0197(5) 0.0230(5) 0.0198(5) 0.0011(4) 0.0049(4) -0.0012(4)
C2 0.0306(6) 0.0240(6) 0.0282(6) 0.0036(5) 0.0064(5) 0.0037(5)
C3 0.0450(8) 0.0215(6) 0.0349(7) 0.0063(5) 0.0115(6) -0.0029(6)
C4 0.0350(7) 0.0297(7) 0.0309(6) 0.0012(5) 0.0127(5) -0.0112(5)
C5 0.0211(5) 0.0294(6) 0.0209(5) -0.0031(4) 0.0057(4) -0.0050(5)
C6 0.0191(5) 0.0448(8) 0.0249(6) -0.0061(5) 0.0075(4) -0.0046(5)
C7 0.0194(6) 0.0450(8) 0.0239(5) -0.0084(5) 0.0046(5) 0.0061(5)
C8 0.0231(6) 0.0295(6) 0.0186(5) -0.0054(4) -0.0001(4) 0.0055(5)
C9 0.0358(7) 0.0325(7) 0.0239(6) -0.0063(5) -0.0010(5) 0.0153(6)
C10 0.0492(8) 0.0203(6) 0.0253(6) -0.0037(5) -0.0010(5) 0.0094(6)
C11 0.0363(9) 0.0201(8) 0.0194(7) 0.0000 -0.0004(6) 0.0000
C12 0.0217(7) 0.0182(7) 0.0178(6) 0.0000 -0.0010(5) 0.0000
C13 0.0188(5) 0.0218(5) 0.0159(4) -0.0035(4) 0.0004(4) 0.0010(4)
C14 0.0185(5) 0.0212(5) 0.0166(5) -0.0027(4) 0.0035(4) -0.0022(4)
C15 0.0296(6) 0.0204(5) 0.0203(5) 0.0012(4) 0.0004(4) -0.0023(5)
C16 0.0196(5) 0.0308(6) 0.0228(5) -0.0026(5) 0.0028(4) 0.0017(5)
C17 0.0225(5) 0.0294(6) 0.0205(5) 0.0007(4) 0.0039(4) -0.0085(5)

loop_
_atom_type_symbol
_atom_type_scat_dispersion_real
_atom_type_scat_dispersion_imag
_atom_type_scat_Cromer_Mann_a1
_atom_type_scat_Cromer_Mann_b1
_atom_type_scat_Cromer_Mann_a2
_atom_type_scat_Cromer_Mann_b2
_atom_type_scat_Cromer_Mann_a3
_atom_type_scat_Cromer_Mann_b3
_atom_type_scat_Cromer_Mann_a4
_atom_type_scat_Cromer_Mann_b4
_atom_type_scat_Cromer_Mann_c
_atom_type_scat_source
C 0.0033 0.0016 2.3100 20.8439 1.0200 10.2075 1.5886 0.5687 0.8650 51.6512 0.2156 'International Tables Vol C 4.2.6.8 and 6.1.1.4'
H 0.0000 0.0000 0.4930 10.5109 0.3229 26.1257 0.1402 3.1424 0.0408 57.7998 0.0030 'International Tables Vol C 4.2.6.8 and 6.1.1.4'
F 0.0171 0.0103 3.5392 10.2825 2.6412 4.2944 1.5170 0.2615 1.0243 26.1476 0.2776 'International Tables Vol C 4.2.6.8 and 6.1.1.4'

loop_
_geom_angle_atom_site_label_1
_geom_angle_site_symmetry_1
_geom_angle_atom_site_label_2
_geom_angle_atom_site_label_3
_geom_angle_site_symmetry_3
_geom_angle
_geom_angle_publ_flag
C2 . C1 C14 . 121.34(11) yes
C2 . C1 H11 . 117.5(9) no
C14 . C1 H11 . 121.0(9) no
C1 . C2 C3 . 120.63(12) yes
C1 . C2 H21 . 119.7(10) no
C3 . C2 H21 . 119.6(10) no
C2 . C3 C4 . 119.41(12) yes
C2 . C3 H31 . 118.2(10) no
C4 . C3 H31 . 122.4(10) no
C3 . C4 C5 . 121.06(12) yes
C3 . C4 H41 . 121.7(11) no
C5 . C4 H41 . 117.3(11) no
C4 . C5 C6 . 120.89(11) yes
C4 . C5 C14 . 119.65(11) yes
C6 . C5 C14 . 119.32(12) yes
C5 . C6 C7 . 120.41(12) yes
C5 . C6 H61 . 116.8(12) no
C7 . C6 H61 . 122.4(12) no
C6 . C7 C8 . 121.42(12) yes
C6 . C7 H71 . 121.1(12) no
C8 . C7 H71 . 117.5(12) no
C7 . C8 C9 . 120.11(12) yes
C7 . C8 C13 . 119.91(12) yes
C9 . C8 C13 . 119.94(12) yes
C8 . C9 C10 . 120.36(13) yes
C8 . C9 H91 . 119.2(11) no
C10 . C9 H91 . 120.2(11) no
C9 . C10 C11 . 120.85(13) yes
C9 . C10 H101 . 120.1(10) no
C11 . C10 H101 . 119.1(10) no
C10 . C11 C10 5_555 120.78(17) yes
C10 . C11 C12 . 119.61(9) yes
C10 5_555 C11 C12 . 119.61(9) yes
C13 5_555 C12 C11 . 117.25(7) yes
C13 5_555 C12 C13 . 125.50(15) yes
C11 . C12 C13 . 117.25(7) yes
C12 . C13 C8 . 118.34(11) yes
C12 . C13 C14 . 123.85(10) yes
C8 . C13 C14 . 117.60(10) yes
C13 . C14 C5 . 119.26(10) yes
C13 . C14 C1 . 122.98(10) yes
C5 . C14 C1 . 117.53(10) yes
F1 . C15 C17 2_566 120.18(11) yes
F1 . C15 C16 . 119.77(12) yes
C17 2_566 C15 C16 . 120.05(11) yes
C15 . C16 F2 . 120.05(12) yes
C15 . C16 C17 . 119.91(11) yes
F2 . C16 C17 . 120.04(11) yes
C16 . C17 F3 . 119.56(12) yes
C16 . C17 C15 2_566 120.04(11) yes
F3 . C17 C15 2_566 120.40(12) yes

loop_
_geom_bond_atom_site_label_1
_geom_bond_atom_site_label_2
_geom_bond_site_symmetry_2
_geom_bond_distance
_geom_bond_publ_flag
F1 C15 . 1.3374(14) yes
F2 C16 . 1.3344(14) yes
F3 C17 . 1.3350(14) yes
C1 C2 . 1.3752(17) yes
C1 C14 . 1.4137(15) yes
C1 H11 . 0.970(16) no
C2 C3 . 1.4058(19) yes
C2 H21 . 0.962(17) no
C3 C4 . 1.370(2) yes
C3 H31 . 0.963(18) no
C4 C5 . 1.4133(18) yes
C4 H41 . 0.972(18) no
C5 C6 . 1.4375(18) yes
C5 C14 . 1.4241(15) yes
C6 C7 . 1.346(2) yes
C6 H61 . 0.97(2) no
C7 C8 . 1.4330(19) yes
C7 H71 . 0.94(2) no
C8 C9 . 1.4266(19) yes
C8 C13 . 1.4128(16) yes
C9 C10 . 1.353(2) yes
C9 H91 . 0.960(19) no
C10 C11 . 1.4276(17) yes
C10 H101 . 0.973(19) no
C11 C12 . 1.422(2) yes
C12 C13 5_555 1.4488(13) yes
C12 C13 . 1.4488(13) yes
C13 C14 . 1.4537(16) yes
C15 C17 2_566 1.3744(18) yes
C15 C16 . 1.3831(17) yes
C16 C17 . 1.3835(18) yes
